data_2021121
loop_
_publ_author_name
'Prodius, Denis'
'Wilk-Kozubek, Magdalena'
'Mudring, Anja-Verena'

_publ_section_title
;
 Synthesis, structural characterization and luminescence properties of
 1-carboxymethyl-3-ethylimidazolium chloride
;
_journal_coeditor_code KU3219
_journal_issue 6
_journal_name_full 'Acta Crystallographica Section C Structural Chemistry'
_journal_paper_doi 10.1107/S2053229618005272
_journal_volume 74
_journal_year 2018
_chemical_formula_iupac 'C7 H11 N2 O2 +, Cl -'
_chemical_formula_moiety 'C7 H11 N2 O2 +, Cl -'
_chemical_formula_sum 'C7 H11 Cl N2 O2'
_chemical_formula_weight 190.63
_chemical_melting_point 446.1
_chemical_name_systematic
;
1-Carboxymethyl-3-ethylimidazolium chloride
;
_space_group_crystal_system monoclinic
_space_group_IT_number 14
_space_group_name_Hall '-P 2yn'
_space_group_name_H-M_alt 'P 1 21/n 1'
_symmetry_space_group_name_Hall '-P 2yn'
_symmetry_space_group_name_H-M 'P 1 21/n 1'
_atom_sites_solution_hydrogens mixed
_cell_angle_alpha 90
_cell_angle_beta 112.165(8)
_cell_angle_gamma 90
_cell_formula_units_Z 4
_cell_length_a 10.2225(16)
_cell_length_b 9.6736(16)
_cell_length_c 10.2678(17)
_cell_measurement_reflns_used 4273
_cell_measurement_temperature 294(2)
_cell_measurement_theta_max 26.2287
_cell_measurement_theta_min 3.0107
_cell_volume 940.3(3)
_computing_cell_refinement
;
SAINT (Bruker, 2002)
;
_computing_data_collection
;
SMART (Bruker, 2002)
;
_computing_data_reduction
;
SAINT (Bruker, 2002)
;
_computing_molecular_graphics
;
DIAMOND (Brandenburg & Putz, 1999)
;
_computing_publication_material
;
SHELXL2014 (Sheldrick, 2015b)
;
_computing_structure_refinement
;
SHELXL2014 (Sheldrick, 2015b)
;
_computing_structure_solution
;
SHELXT (Sheldrick, 2015a)
;
_diffrn_ambient_temperature 294(2)
_diffrn_detector_area_resol_mean 8.33
_diffrn_measured_fraction_theta_full 0.998
_diffrn_measured_fraction_theta_max 0.998
_diffrn_measurement_device_type 'Bruker APEX CCD'
_diffrn_measurement_method '\w scans'
_diffrn_radiation_source 'fine-focus sealed tube'
_diffrn_radiation_type MoK\a
_diffrn_radiation_wavelength 0.71073
_diffrn_reflns_av_R_equivalents 0.0313
_diffrn_reflns_limit_h_max 12
_diffrn_reflns_limit_h_min -12
_diffrn_reflns_limit_k_max 11
_diffrn_reflns_limit_k_min -11
_diffrn_reflns_limit_l_max 12
_diffrn_reflns_limit_l_min -12
_diffrn_reflns_number 12035
_diffrn_reflns_theta_full 25.242
_diffrn_reflns_theta_max 25.994
_diffrn_reflns_theta_min 3.011
_exptl_absorpt_coefficient_mu 0.370
_exptl_absorpt_correction_T_max 0.983
_exptl_absorpt_correction_T_min 0.911
_exptl_absorpt_correction_type empirical
_exptl_absorpt_process_details
;
(Blessing, 1995)
;
_exptl_crystal_colour colourless
_exptl_crystal_density_diffrn 1.347
_exptl_crystal_description parallelepiped
_exptl_crystal_F_000 400
_exptl_crystal_size_max 0.100
_exptl_crystal_size_mid 0.100
_exptl_crystal_size_min 0.100
_refine_diff_density_max 0.227
_refine_diff_density_min -0.203
_refine_ls_extinction_method none
_refine_ls_goodness_of_fit_ref 1.096
_refine_ls_hydrogen_treatment mixed
_refine_ls_matrix_type full
_refine_ls_number_parameters 112
_refine_ls_number_reflns 1844
_refine_ls_number_restraints 0
_refine_ls_restrained_S_all 1.096
_refine_ls_R_factor_all 0.0427
_refine_ls_R_factor_gt 0.0361
_refine_ls_shift/su_max 0.000
_refine_ls_shift/su_mean 0.000
_refine_ls_structure_factor_coef Fsqd
_refine_ls_weighting_details 'w=1/[\s^2^(Fo^2^)+(0.0564P)^2^+0.1633P] where P=(Fo^2^+2Fc^2^)/3'
_refine_ls_weighting_scheme calc
_refine_ls_wR_factor_gt 0.1007
_refine_ls_wR_factor_ref 0.1057
_reflns_number_gt 1557
_reflns_number_total 1844
_reflns_threshold_expression 'I > 2\s(I)'
_cod_data_source_file ku3219sup1.cif
_cod_data_source_block I
_cod_database_code 2021121
_shelx_space_group_comment
;
The symmetry employed for this shelxl refinement is uniquely defined
by the following loop, which should always be used as a source of
symmetry information in preference to the above space-group names.
They are only intended as comments.
;
_shelx_estimated_absorpt_t_min 0.964
_shelx_estimated_absorpt_t_max 0.964

loop_
_space_group_symop_operation_xyz
'x, y, z'
'-x+1/2, y+1/2, -z+1/2'
'-x, -y, -z'
'x-1/2, -y-1/2, z-1/2'

loop_
_atom_site_type_symbol
_atom_site_label
_atom_site_fract_x
_atom_site_fract_y
_atom_site_fract_z
_atom_site_U_iso_or_equiv
_atom_site_adp_type
_atom_site_calc_flag
_atom_site_occupancy
C C1 0.13632(17) 0.67336(15) -0.00212(17) 0.0422(4) Uani d 1
H H1 0.0773 0.7390 0.0133 0.051 Uiso calc 1
C C2 0.2695(2) 0.56244(18) -0.09152(19) 0.0528(4) Uani d 1
H H2A 0.3172 0.5395 -0.1498 0.063 Uiso calc 1
C C3 0.2714(2) 0.49169(18) 0.0212(2) 0.0552(5) Uani d 1
H H3 0.3207 0.4104 0.0560 0.066 Uiso calc 1
C C4 0.16677(18) 0.52539(17) 0.20420(16) 0.0448(4) Uani d 1
H H4B 0.1726 0.4258 0.2162 0.054 Uiso calc 1
H H4A 0.0733 0.5543 0.1966 0.054 Uiso calc 1
C C5 0.27599(17) 0.59300(16) 0.33095(16) 0.0425(4) Uani d 1
C C6 0.1495(2) 0.7779(2) -0.2195(2) 0.0571(5) Uani d 1
H H6A 0.2362 0.8134 -0.2245 0.069 Uiso calc 1
H H6B 0.0990 0.8548 -0.1996 0.069 Uiso calc 1
C C7 0.0606(2) 0.7146(3) -0.3581(2) 0.0749(6) Uani d 1
H H7A 0.0397 0.7831 -0.4308 0.112 Uiso calc 1
H H7B 0.1111 0.6394 -0.3785 0.112 Uiso calc 1
H H7C -0.0259 0.6808 -0.3537 0.112 Uiso calc 1
N N1 0.18375(14) 0.67547(12) -0.10510(14) 0.0414(3) Uani d 1
N N2 0.18709(14) 0.56148(13) 0.07581(13) 0.0405(3) Uani d 1
O O1 0.35277(13) 0.68432(12) 0.32434(13) 0.0516(3) Uani d 1
O O2 0.27241(16) 0.54072(15) 0.44750(13) 0.0652(4) Uani d 1
H H2 0.338(3) 0.587(3) 0.528(3) 0.098 Uiso d 1
Cl Cl1 0.53307(5) 0.32422(5) 0.29617(5) 0.05769(19) Uani d 1

loop_
_atom_site_aniso_label
_atom_site_aniso_U_11
_atom_site_aniso_U_22
_atom_site_aniso_U_33
_atom_site_aniso_U_12
_atom_site_aniso_U_13
_atom_site_aniso_U_23
C1 0.0474(9) 0.0362(8) 0.0458(9) 0.0023(6) 0.0206(7) 0.0022(7)
C2 0.0682(11) 0.0491(10) 0.0482(10) 0.0122(8) 0.0299(9) 0.0008(8)
C3 0.0733(12) 0.0441(9) 0.0516(11) 0.0180(8) 0.0276(9) 0.0050(8)
C4 0.0548(9) 0.0410(8) 0.0400(9) -0.0083(7) 0.0195(8) 0.0006(7)
C5 0.0521(9) 0.0390(8) 0.0384(9) -0.0022(7) 0.0192(8) 0.0015(6)
C6 0.0629(11) 0.0543(10) 0.0619(12) 0.0082(8) 0.0322(10) 0.0213(9)
C7 0.0759(14) 0.1035(17) 0.0478(12) 0.0119(12) 0.0260(11) 0.0248(11)
N1 0.0469(7) 0.0385(7) 0.0402(8) 0.0017(5) 0.0179(6) 0.0032(5)
N2 0.0487(7) 0.0365(7) 0.0349(7) -0.0013(5) 0.0142(6) -0.0012(5)
O1 0.0616(7) 0.0491(7) 0.0443(7) -0.0149(5) 0.0201(6) -0.0002(5)
O2 0.0866(10) 0.0714(9) 0.0375(7) -0.0274(7) 0.0232(7) 0.0024(6)
Cl1 0.0604(3) 0.0721(3) 0.0408(3) -0.0079(2) 0.0194(2) 0.0024(2)

loop_
_atom_type_symbol
_atom_type_description
_atom_type_scat_dispersion_real
_atom_type_scat_dispersion_imag
_atom_type_scat_source
C C 0.0033 0.0016 'International Tables Vol C Tables 4.2.6.8 and 6.1.1.4'
H H 0.0000 0.0000 'International Tables Vol C Tables 4.2.6.8 and 6.1.1.4'
N N 0.0061 0.0033 'International Tables Vol C Tables 4.2.6.8 and 6.1.1.4'
O O 0.0106 0.0060 'International Tables Vol C Tables 4.2.6.8 and 6.1.1.4'
Cl Cl 0.1484 0.1585 'International Tables Vol C Tables 4.2.6.8 and 6.1.1.4'

loop_
_geom_angle_atom_site_label_1
_geom_angle_atom_site_label_2
_geom_angle_atom_site_label_3
_geom_angle
_geom_angle_publ_flag
N1 C1 N2 108.48(13) y
N1 C1 H1 125.8 ?
N2 C1 H1 125.8 ?
C3 C2 N1 107.16(15) ?
C3 C2 H2A 126.4 ?
N1 C2 H2A 126.4 ?
C2 C3 N2 107.19(15) ?
C2 C3 H3 126.4 ?
N2 C3 H3 126.4 ?
N2 C4 C5 111.49(13) ?
N2 C4 H4B 109.3 ?
C5 C4 H4B 109.3 ?
N2 C4 H4A 109.3 ?
C5 C4 H4A 109.3 ?
H4B C4 H4A 108.0 ?
O1 C5 O2 125.37(16) y
O1 C5 C4 123.90(14) ?
O2 C5 C4 110.71(14) ?
N1 C6 C7 110.98(16) ?
N1 C6 H6A 109.4 ?
C7 C6 H6A 109.4 ?
N1 C6 H6B 109.4 ?
C7 C6 H6B 109.4 ?
H6A C6 H6B 108.0 ?
C6 C7 H7A 109.5 ?
C6 C7 H7B 109.5 ?
H7A C7 H7B 109.5 ?
C6 C7 H7C 109.5 ?
H7A C7 H7C 109.5 ?
H7B C7 H7C 109.5 ?
C1 N1 C2 108.62(13) y
C1 N1 C6 126.88(14) ?
C2 N1 C6 124.47(14) ?
C1 N2 C3 108.54(14) y
C1 N2 C4 125.80(13) ?
C3 N2 C4 125.46(14) ?
C5 O2 H2 111.1(16) ?

loop_
_geom_bond_atom_site_label_1
_geom_bond_atom_site_label_2
_geom_bond_distance
_geom_bond_publ_flag
C1 N1 1.319(2) y
C1 N2 1.330(2) y
C1 H1 0.9300 ?
C2 C3 1.339(3) y
C2 N1 1.375(2) y
C2 H2A 0.9300 ?
C3 N2 1.370(2) y
C3 H3 0.9300 ?
C4 N2 1.4524(19) ?
C4 C5 1.507(2) ?
C4 H4B 0.9700 ?
C4 H4A 0.9700 ?
C5 O1 1.2005(19) y
C5 O2 1.3124(19) y
C6 N1 1.474(2) ?
C6 C7 1.501(3) ?
C6 H6A 0.9700 ?
C6 H6B 0.9700 ?
C7 H7A 0.9600 ?
C7 H7B 0.9600 ?
C7 H7C 0.9600 ?
O2 H2 0.96(3) ?

loop_
_geom_hbond_atom_site_label_D
_geom_hbond_atom_site_label_H
_geom_hbond_atom_site_label_A
_geom_hbond_site_symmetry_A
_geom_hbond_distance_DH
_geom_hbond_distance_HA
_geom_hbond_distance_DA
_geom_hbond_angle_DHA
C3 H3 Cl1 . 0.93 2.73 3.472(2) 137
C1 H1 Cl1 2_555 0.93 2.73 3.5161(19) 143
C4 H4B O1 2_545 0.97 2.37 3.312(2) 164
O2 H2 Cl1 3_666 0.96(3) 1.98(3) 2.9393(15) 176(2)
C1 H1 O1 4_575 0.93 2.49 3.094(2) 122
C2 H2A Cl1 3_665 0.93 2.84 3.590(2) 138

loop_
_geom_torsion_atom_site_label_1
_geom_torsion_atom_site_label_2
_geom_torsion_atom_site_label_3
_geom_torsion_atom_site_label_4
_geom_torsion
N1 C2 C3 N2 0.0(2)
N2 C4 C5 O1 12.9(2)
N2 C4 C5 O2 -168.70(14)
N2 C1 N1 C2 -0.95(19)
N2 C1 N1 C6 177.42(15)
C3 C2 N1 C1 0.6(2)
C3 C2 N1 C6 -177.86(17)
C7 C6 N1 C1 -110.8(2)
C7 C6 N1 C2 67.4(2)
N1 C1 N2 C3 0.97(19)
N1 C1 N2 C4 176.09(14)
C2 C3 N2 C1 -0.6(2)
C2 C3 N2 C4 -175.75(15)
C5 C4 N2 C1 -85.89(19)
C5 C4 N2 C3 88.4(2)

_cod_database_fobs_code 2021121
